data_4130341
loop_
_publ_author_name
'Zhou, Wen'
'Zheng, Shuai'
'Schultz, Jason W.'
'Rath, Nigam P.'
'Mirica, Liviu M.'

_publ_section_title
;
 Aromatic Cyanoalkylation through Double C-H Activation Mediated by
 Ni(III).
;
_journal_issue 18
_journal_name_full 'Journal of the American Chemical Society'
_journal_page_first 5777
_journal_page_last 5780
_journal_paper_doi 10.1021/jacs.6b02405
_journal_volume 138
_journal_year 2016
_chemical_formula_moiety 'C29 H42 N5 Ni, 2(F6 Sb), C2 H3 N'
_chemical_formula_sum 'C31 H45 F12 N6 Ni Sb2'
_chemical_formula_weight 1031.94
_space_group_crystal_system monoclinic
_space_group_IT_number 14
_space_group_name_Hall '-P 2yn'
_space_group_name_H-M_alt 'P 1 21/n 1'
_atom_sites_solution_hydrogens geom
_atom_sites_solution_primary direct
_atom_sites_solution_secondary difmap
_audit_creation_method SHELXL-2014/6
_cell_angle_alpha 90
_cell_angle_beta 102.8689(17)
_cell_angle_gamma 90
_cell_formula_units_Z 4
_cell_length_a 14.9080(6)
_cell_length_b 14.0330(6)
_cell_length_c 19.2600(8)
_cell_measurement_reflns_used 9951
_cell_measurement_temperature 100(2)
_cell_measurement_theta_max 30.52
_cell_measurement_theta_min 2.43
_cell_volume 3928.1(3)
_computing_cell_refinement 'Bruker SAINT'
_computing_data_collection 'Bruker APEX2'
_computing_data_reduction 'Bruker SAINT'
_computing_molecular_graphics 'Bruker SHELXTL'
_computing_publication_material 'Bruker SHELXTL'
_computing_structure_refinement 'SHELXL-2014/6 (Sheldrick, 2014)'
_computing_structure_solution 'SHELXT-2013 (Sheldrick, 2008)'
_diffrn_ambient_temperature 100(2)
_diffrn_measured_fraction_theta_full 1.000
_diffrn_measured_fraction_theta_max 0.997
_diffrn_measurement_device_type 'Bruker APEX-II CCD'
_diffrn_measurement_method '\f and \w scans'
_diffrn_radiation_type MoK\a
_diffrn_radiation_wavelength 0.71073
_diffrn_reflns_av_R_equivalents 0.0509
_diffrn_reflns_av_unetI/netI 0.0410
_diffrn_reflns_Laue_measured_fraction_full 1.000
_diffrn_reflns_Laue_measured_fraction_max 0.997
_diffrn_reflns_limit_h_max 20
_diffrn_reflns_limit_h_min -21
_diffrn_reflns_limit_k_max 18
_diffrn_reflns_limit_k_min -20
_diffrn_reflns_limit_l_max 27
_diffrn_reflns_limit_l_min -27
_diffrn_reflns_number 67932
_diffrn_reflns_point_group_measured_fraction_full 1.000
_diffrn_reflns_point_group_measured_fraction_max 0.997
_diffrn_reflns_theta_full 25.242
_diffrn_reflns_theta_max 30.606
_diffrn_reflns_theta_min 1.569
_exptl_absorpt_coefficient_mu 1.928
_exptl_absorpt_correction_T_max 0.8017
_exptl_absorpt_correction_T_min 0.7183
_exptl_absorpt_correction_type multi-scan
_exptl_absorpt_process_details 'sadabs v2014/3'
_exptl_crystal_colour green
_exptl_crystal_density_diffrn 1.745
_exptl_crystal_density_method 'not measured'
_exptl_crystal_description rhombic
_exptl_crystal_F_000 2044
_exptl_crystal_size_max 0.365
_exptl_crystal_size_mid 0.184
_exptl_crystal_size_min 0.138
_refine_diff_density_max 1.229
_refine_diff_density_min -0.898
_refine_diff_density_rms 0.104
_refine_ls_extinction_method none
_refine_ls_goodness_of_fit_ref 1.012
_refine_ls_hydrogen_treatment constr
_refine_ls_matrix_type full
_refine_ls_number_parameters 500
_refine_ls_number_reflns 12064
_refine_ls_number_restraints 30
_refine_ls_restrained_S_all 1.013
_refine_ls_R_factor_all 0.0605
_refine_ls_R_factor_gt 0.0375
_refine_ls_shift/su_max 0.002
_refine_ls_shift/su_mean 0.000
_refine_ls_structure_factor_coef Fsqd
_refine_ls_weighting_details 'w=1/[\s^2^(Fo^2^)+(0.0287P)^2^+4.5852P] where P=(Fo^2^+2Fc^2^)/3'
_refine_ls_weighting_scheme calc
_refine_ls_wR_factor_gt 0.0727
_refine_ls_wR_factor_ref 0.0815
_reflns_Friedel_coverage 0.000
_reflns_number_gt 8941
_reflns_number_total 12064
_reflns_threshold_expression 'I > 2\s(I)'
_cod_data_source_file ja6b02405_si_002.cif
_cod_data_source_block l10815
_cod_original_sg_symbol_H-M 'P 21/n'
_cod_database_code 4130341
_shelx_space_group_comment
; 
The symmetry employed for this shelxl refinement is uniquely defined 
by the following loop, which should always be used as a source of 
symmetry information in preference to the above space-group names. 
They are only intended as comments. 
;
_shelx_estimated_absorpt_t_min 0.540
_shelx_estimated_absorpt_t_max 0.777
_shelxl_version_number 2014/6

loop_
_space_group_symop_operation_xyz
'x, y, z'
'-x+1/2, y+1/2, -z+1/2'
'-x, -y, -z'
'x-1/2, -y-1/2, z-1/2'

loop_
_atom_site_label
_atom_site_type_symbol
_atom_site_fract_x
_atom_site_fract_y
_atom_site_fract_z
_atom_site_U_iso_or_equiv
_atom_site_adp_type
_atom_site_occupancy
_atom_site_site_symmetry_order
_atom_site_calc_flag
_atom_site_refinement_flags_posn
_atom_site_refinement_flags_adp
_atom_site_refinement_flags_occupancy
_atom_site_disorder_assembly
_atom_site_disorder_group
Ni1 Ni 0.47280(2) 0.77771(2) 0.68411(2) 0.01638(7) Uani 1 1 d . . . . .
N1 N 0.45829(16) 0.90530(16) 0.65024(12) 0.0216(5) Uani 1 1 d . . . . .
N2 N 0.32883(14) 0.79510(15) 0.69145(11) 0.0164(4) Uani 1 1 d . . . . .
N3 N 0.61996(15) 0.81245(16) 0.69448(12) 0.0196(4) Uani 1 1 d . . . . .
N4 N 0.44974(15) 0.72576(16) 0.58542(12) 0.0210(5) Uani 1 1 d . . . . .
N5 N 0.48602(15) 0.64818(16) 0.72295(12) 0.0210(5) Uani 1 1 d . . . . .
C1 C 0.49365(17) 0.83338(17) 0.77626(12) 0.0141(5) Uani 1 1 d . . . . .
C2 C 0.57818(18) 0.86936(18) 0.80550(14) 0.0186(5) Uani 1 1 d . . . . .
C3 C 0.59051(19) 0.91290(19) 0.87172(14) 0.0221(5) Uani 1 1 d . . . . .
H3 H 0.6486 0.9393 0.8937 0.026 Uiso 1 1 calc R U . . .
C4 C 0.5181(2) 0.9176(2) 0.90548(14) 0.0242(6) Uani 1 1 d . . . . .
H4 H 0.5269 0.9474 0.9508 0.029 Uiso 1 1 calc R U . . .
C5 C 0.4331(2) 0.8798(2) 0.87445(14) 0.0242(6) Uani 1 1 d . . . . .
H5 H 0.3837 0.8839 0.8981 0.029 Uiso 1 1 calc R U . . .
C6 C 0.42048(18) 0.83552(19) 0.80837(14) 0.0203(5) Uani 1 1 d . . . . .
C7 C 0.33533(18) 0.7855(2) 0.76950(14) 0.0217(5) Uani 1 1 d . . . . .
H7A H 0.3380 0.7174 0.7830 0.026 Uiso 1 1 calc R U . . .
H7B H 0.2805 0.8142 0.7822 0.026 Uiso 1 1 calc R U . . .
C8 C 0.30135(18) 0.89426(18) 0.66712(14) 0.0199(5) Uani 1 1 d . . . . .
H8A H 0.2816 0.9287 0.7060 0.024 Uiso 1 1 calc R U . . .
H8B H 0.2480 0.8912 0.6260 0.024 Uiso 1 1 calc R U . . .
C9 C 0.37742(18) 0.94937(18) 0.64584(13) 0.0182(5) Uani 1 1 d . . . . .
C10 C 0.3674(2) 1.04244(19) 0.62076(15) 0.0238(6) Uani 1 1 d . . . . .
H10 H 0.3105 1.0749 0.6166 0.029 Uiso 1 1 calc R U . . .
C11 C 0.4408(2) 1.0872(2) 0.60201(18) 0.0313(7) Uani 1 1 d . . . . .
H11 H 0.4343 1.1508 0.5847 0.038 Uiso 1 1 calc R U . . .
C12 C 0.5243(2) 1.0403(2) 0.60818(18) 0.0323(7) Uani 1 1 d . . . . .
H12 H 0.5752 1.0714 0.5959 0.039 Uiso 1 1 calc R U . . .
C13 C 0.5318(2) 0.9476(2) 0.63257(16) 0.0253(6) Uani 1 1 d . . . . .
C14 C 0.6153(2) 0.8853(2) 0.63814(17) 0.0264(6) Uani 1 1 d . . . . .
H14A H 0.6128 0.8534 0.5919 0.032 Uiso 1 1 calc R U . . .
H14B H 0.6715 0.9252 0.6492 0.032 Uiso 1 1 calc R U . . .
C15 C 0.65353(19) 0.8539(2) 0.76711(16) 0.0251(6) Uani 1 1 d . . . . .
H15A H 0.7000 0.8106 0.7956 0.030 Uiso 1 1 calc R U . . .
H15B H 0.6841 0.9156 0.7628 0.030 Uiso 1 1 calc R U . . .
C16 C 0.27010(18) 0.72057(18) 0.64851(14) 0.0190(5) Uani 1 1 d . . . . .
H16A H 0.3044 0.6598 0.6576 0.023 Uiso 1 1 calc R U . . .
H16B H 0.2658 0.7365 0.5978 0.023 Uiso 1 1 calc R U . . .
C17 C 0.17090(18) 0.7002(2) 0.65678(14) 0.0219(5) Uani 1 1 d . . . . .
C18 C 0.11368(19) 0.7893(2) 0.66057(16) 0.0255(6) Uani 1 1 d . . . . .
H18A H 0.1409 0.8254 0.7037 0.038 Uiso 1 1 calc R U . . .
H18B H 0.0507 0.7709 0.6619 0.038 Uiso 1 1 calc R U . . .
H18C H 0.1127 0.8291 0.6186 0.038 Uiso 1 1 calc R U . . .
C19 C 0.1262(2) 0.6437(2) 0.58981(16) 0.0282(6) Uani 1 1 d . . . . .
H19A H 0.1264 0.6823 0.5474 0.042 Uiso 1 1 calc R U . . .
H19B H 0.0626 0.6279 0.5914 0.042 Uiso 1 1 calc R U . . .
H19C H 0.1609 0.5848 0.5879 0.042 Uiso 1 1 calc R U . . .
C20 C 0.1695(2) 0.6370(2) 0.72171(17) 0.0330(7) Uani 1 1 d . . . . .
H20A H 0.2111 0.5828 0.7223 0.050 Uiso 1 1 calc R U . . .
H20B H 0.1069 0.6136 0.7189 0.050 Uiso 1 1 calc R U . . .
H20C H 0.1897 0.6744 0.7654 0.050 Uiso 1 1 calc R U . . .
C21 C 0.67232(18) 0.72535(19) 0.68322(14) 0.0202(5) Uani 1 1 d . . . . .
H21A H 0.6392 0.6969 0.6377 0.024 Uiso 1 1 calc R U . . .
H21B H 0.6663 0.6798 0.7212 0.024 Uiso 1 1 calc R U . . .
C22 C 0.77607(19) 0.7272(2) 0.68096(15) 0.0236(6) Uani 1 1 d . . . . .
C23 C 0.7960(2) 0.7808(2) 0.61737(18) 0.0338(7) Uani 1 1 d . . . . .
H23A H 0.7520 0.7611 0.5740 0.051 Uiso 1 1 calc R U . . .
H23B H 0.8587 0.7664 0.6127 0.051 Uiso 1 1 calc R U . . .
H23C H 0.7901 0.8495 0.6245 0.051 Uiso 1 1 calc R U . . .
C24 C 0.8396(2) 0.7644(3) 0.74935(18) 0.0362(8) Uani 1 1 d . . . . .
H24A H 0.8292 0.8329 0.7540 0.054 Uiso 1 1 calc R U . . .
H24B H 0.9039 0.7535 0.7472 0.054 Uiso 1 1 calc R U . . .
H24C H 0.8264 0.7308 0.7905 0.054 Uiso 1 1 calc R U . . .
C25 C 0.7989(2) 0.6218(2) 0.6734(2) 0.0369(8) Uani 1 1 d . . . . .
H25A H 0.7868 0.5861 0.7140 0.055 Uiso 1 1 calc R U . . .
H25B H 0.8640 0.6154 0.6722 0.055 Uiso 1 1 calc R U . . .
H25C H 0.7607 0.5966 0.6292 0.055 Uiso 1 1 calc R U . . .
C26 C 0.43045(18) 0.6890(2) 0.53195(15) 0.0221(5) Uani 1 1 d . . . . .
C27 C 0.4042(2) 0.6406(2) 0.46369(15) 0.0303(7) Uani 1 1 d . . . . .
H27A H 0.4170 0.6820 0.4261 0.046 Uiso 1 1 calc R U . . .
H27B H 0.3384 0.6257 0.4537 0.046 Uiso 1 1 calc R U . . .
H27C H 0.4396 0.5815 0.4653 0.046 Uiso 1 1 calc R U . . .
C28 C 0.49206(18) 0.5724(2) 0.74276(14) 0.0206(5) Uani 1 1 d . . . . .
C29 C 0.5002(2) 0.4749(2) 0.76823(17) 0.0308(7) Uani 1 1 d . . . . .
H29A H 0.5089 0.4325 0.7298 0.046 Uiso 1 1 calc R U . . .
H29B H 0.4441 0.4568 0.7835 0.046 Uiso 1 1 calc R U . . .
H29C H 0.5532 0.4696 0.8086 0.046 Uiso 1 1 calc R U . . .
N6 N 0.13329(19) 0.0625(2) 0.63323(17) 0.0413(7) Uani 1 1 d . . . . .
C30 C 0.0989(2) 0.1037(2) 0.58402(17) 0.0298(6) Uani 1 1 d . . . . .
C31 C 0.0555(2) 0.1580(3) 0.52102(18) 0.0412(8) Uani 1 1 d . . . . .
H31A H 0.0279 0.1141 0.4826 0.062 Uiso 1 1 calc R U . . .
H31B H 0.1018 0.1974 0.5057 0.062 Uiso 1 1 calc R U . . .
H31C H 0.0075 0.1991 0.5323 0.062 Uiso 1 1 calc R U . . .
Sb1 Sb 0.19726(3) 0.90034(7) 0.42076(3) 0.02337(10) Uani 0.871(3) 1 d D . P A 1
F1 F 0.09740(19) 0.82614(18) 0.37441(16) 0.0411(7) Uani 0.871(3) 1 d D . P A 1
F2 F 0.2786(2) 0.8045(2) 0.40929(18) 0.0675(10) Uani 0.871(3) 1 d D . P A 1
F3 F 0.29541(18) 0.9761(3) 0.46488(13) 0.0603(9) Uani 0.871(3) 1 d D . P A 1
F4 F 0.1146(2) 0.99753(18) 0.43005(15) 0.0467(7) Uani 0.871(3) 1 d D . P A 1
F5 F 0.20696(19) 0.95145(19) 0.33227(13) 0.0386(6) Uani 0.871(3) 1 d D . P A 1
F6 F 0.1864(3) 0.8471(3) 0.50759(18) 0.0496(9) Uani 0.871(3) 1 d D . P A 1
Sb1' Sb 0.2041(2) 0.8751(3) 0.42893(18) 0.02337(10) Uani 0.129(3) 1 d D . P A 2
F1' F 0.0876(12) 0.8593(15) 0.3809(13) 0.0411(7) Uani 0.129(3) 1 d D . P A 2
F2' F 0.2450(18) 0.7595(13) 0.4122(14) 0.0675(10) Uani 0.129(3) 1 d D . P A 2
F3' F 0.3208(11) 0.9007(18) 0.4803(9) 0.0603(9) Uani 0.129(3) 1 d D . P A 2
F4' F 0.1628(14) 0.9965(11) 0.4410(11) 0.0467(7) Uani 0.129(3) 1 d D . P A 2
F5' F 0.2286(16) 0.9210(15) 0.3454(9) 0.0386(6) Uani 0.129(3) 1 d D . P A 2
F6' F 0.167(3) 0.872(3) 0.5121(13) 0.0496(9) Uani 0.129(3) 1 d D . P A 2
Sb2 Sb 0.34045(2) 0.38782(2) 0.57808(2) 0.02824(5) Uani 1 1 d . . . . .
F7 F 0.25780(16) 0.28690(16) 0.57457(13) 0.0587(7) Uani 1 1 d . . . . .
F8 F 0.42989(15) 0.31849(14) 0.64116(11) 0.0449(5) Uani 1 1 d . . . . .
F9 F 0.42530(14) 0.48727(13) 0.58355(11) 0.0418(5) Uani 1 1 d . . . . .
F10 F 0.25287(16) 0.45794(19) 0.51494(12) 0.0614(7) Uani 1 1 d . . . . .
F11 F 0.38290(14) 0.33500(16) 0.50197(11) 0.0470(5) Uani 1 1 d . . . . .
F12 F 0.30003(13) 0.44070(14) 0.65500(10) 0.0392(5) Uani 1 1 d . . . . .

loop_
_atom_site_aniso_label
_atom_site_aniso_U_11
_atom_site_aniso_U_22
_atom_site_aniso_U_33
_atom_site_aniso_U_23
_atom_site_aniso_U_13
_atom_site_aniso_U_12
Ni1 0.01739(15) 0.01361(16) 0.01919(15) -0.00025(12) 0.00634(12) 0.00046(12)
N1 0.0261(12) 0.0169(11) 0.0232(11) 0.0007(9) 0.0085(9) 0.0015(9)
N2 0.0172(10) 0.0161(10) 0.0165(10) 0.0004(8) 0.0048(8) 0.0019(8)
N3 0.0189(11) 0.0169(11) 0.0244(11) -0.0017(9) 0.0077(9) -0.0014(9)
N4 0.0203(11) 0.0223(12) 0.0227(11) 0.0011(9) 0.0094(9) 0.0030(9)
N5 0.0194(11) 0.0199(12) 0.0238(11) 0.0007(9) 0.0055(9) 0.0006(9)
C1 0.0174(11) 0.0119(11) 0.0135(11) -0.0014(8) 0.0045(9) 0.0006(9)
C2 0.0200(12) 0.0135(12) 0.0225(12) -0.0001(9) 0.0055(10) 0.0020(10)
C3 0.0233(13) 0.0171(13) 0.0238(13) -0.0023(10) 0.0008(10) -0.0002(10)
C4 0.0314(15) 0.0224(14) 0.0184(12) -0.0017(10) 0.0050(11) 0.0031(12)
C5 0.0260(14) 0.0271(15) 0.0200(13) 0.0002(11) 0.0065(11) 0.0051(12)
C6 0.0216(13) 0.0194(13) 0.0204(12) 0.0011(10) 0.0058(10) 0.0022(10)
C7 0.0217(13) 0.0264(14) 0.0177(12) -0.0016(10) 0.0058(10) -0.0025(11)
C8 0.0180(12) 0.0159(12) 0.0259(13) -0.0009(10) 0.0053(10) 0.0034(10)
C9 0.0201(12) 0.0183(13) 0.0173(12) -0.0016(9) 0.0063(10) 0.0021(10)
C10 0.0280(14) 0.0188(13) 0.0257(14) 0.0024(11) 0.0087(11) 0.0060(11)
C11 0.0363(17) 0.0164(14) 0.0453(18) 0.0089(12) 0.0178(14) 0.0047(12)
C12 0.0332(16) 0.0202(15) 0.0498(19) 0.0075(13) 0.0227(15) 0.0001(12)
C13 0.0277(14) 0.0172(13) 0.0347(15) 0.0062(11) 0.0151(12) 0.0018(11)
C14 0.0259(14) 0.0175(13) 0.0394(16) 0.0073(12) 0.0151(12) 0.0015(11)
C15 0.0212(13) 0.0211(14) 0.0336(15) -0.0092(11) 0.0073(11) -0.0047(11)
C16 0.0209(12) 0.0162(12) 0.0209(12) -0.0015(10) 0.0069(10) -0.0008(10)
C17 0.0193(13) 0.0210(14) 0.0263(14) 0.0002(10) 0.0073(11) -0.0026(10)
C18 0.0194(13) 0.0268(15) 0.0319(15) -0.0029(12) 0.0090(11) -0.0003(11)
C19 0.0228(14) 0.0273(15) 0.0341(16) -0.0071(12) 0.0054(12) -0.0075(12)
C20 0.0280(15) 0.0363(18) 0.0356(17) 0.0113(14) 0.0087(13) -0.0086(13)
C21 0.0200(12) 0.0154(12) 0.0265(13) -0.0010(10) 0.0079(10) 0.0004(10)
C22 0.0219(13) 0.0214(14) 0.0300(14) 0.0009(11) 0.0109(11) 0.0013(11)
C23 0.0275(15) 0.0389(18) 0.0409(18) 0.0066(14) 0.0200(14) 0.0019(14)
C24 0.0217(14) 0.047(2) 0.0413(18) -0.0088(15) 0.0104(13) 0.0006(14)
C25 0.0303(16) 0.0253(16) 0.060(2) -0.0008(15) 0.0200(16) 0.0065(13)
C26 0.0203(13) 0.0235(14) 0.0243(13) 0.0016(11) 0.0090(11) 0.0058(11)
C27 0.0303(16) 0.0371(17) 0.0228(14) -0.0064(12) 0.0045(12) 0.0054(13)
C28 0.0188(12) 0.0202(13) 0.0232(13) -0.0019(10) 0.0057(10) -0.0013(10)
C29 0.0369(17) 0.0188(14) 0.0372(17) 0.0026(12) 0.0092(13) -0.0028(12)
N6 0.0316(15) 0.0443(17) 0.0477(18) 0.0028(14) 0.0081(13) 0.0085(13)
C30 0.0233(14) 0.0319(16) 0.0361(17) -0.0043(13) 0.0111(12) 0.0022(13)
C31 0.043(2) 0.048(2) 0.0338(18) 0.0014(15) 0.0110(15) 0.0077(17)
Sb1 0.02679(12) 0.0242(3) 0.01969(13) 0.00210(14) 0.00651(10) 0.00007(15)
F1 0.0527(14) 0.0308(17) 0.0360(12) -0.0053(13) 0.0022(10) -0.0175(13)
F2 0.070(2) 0.065(2) 0.0713(18) 0.0154(18) 0.0227(17) 0.0401(18)
F3 0.0506(16) 0.093(2) 0.0377(14) -0.0148(15) 0.0109(12) -0.0391(17)
F4 0.0555(18) 0.0396(13) 0.0512(15) -0.0019(11) 0.0254(15) 0.0161(14)
F5 0.0522(17) 0.0423(18) 0.0248(12) 0.0093(10) 0.0161(11) -0.0012(12)
F6 0.055(2) 0.065(3) 0.0293(12) 0.0189(15) 0.0102(11) 0.0018(16)
Sb1' 0.02679(12) 0.0242(3) 0.01969(13) 0.00210(14) 0.00651(10) 0.00007(15)
F1' 0.0527(14) 0.0308(17) 0.0360(12) -0.0053(13) 0.0022(10) -0.0175(13)
F2' 0.070(2) 0.065(2) 0.0713(18) 0.0154(18) 0.0227(17) 0.0401(18)
F3' 0.0506(16) 0.093(2) 0.0377(14) -0.0148(15) 0.0109(12) -0.0391(17)
F4' 0.0555(18) 0.0396(13) 0.0512(15) -0.0019(11) 0.0254(15) 0.0161(14)
F5' 0.0522(17) 0.0423(18) 0.0248(12) 0.0093(10) 0.0161(11) -0.0012(12)
F6' 0.055(2) 0.065(3) 0.0293(12) 0.0189(15) 0.0102(11) 0.0018(16)
Sb2 0.02716(10) 0.02983(11) 0.03113(11) -0.00840(8) 0.01372(8) -0.00203(8)
F7 0.0533(13) 0.0583(14) 0.0755(16) -0.0354(12) 0.0375(12) -0.0340(12)
F8 0.0556(13) 0.0282(10) 0.0490(12) -0.0028(9) 0.0076(10) 0.0099(9)
F9 0.0531(12) 0.0292(10) 0.0488(12) -0.0050(9) 0.0234(10) -0.0129(9)
F10 0.0579(14) 0.0813(18) 0.0398(12) -0.0061(12) 0.0000(11) 0.0297(13)
F11 0.0391(11) 0.0625(14) 0.0457(12) -0.0273(10) 0.0227(9) -0.0071(10)
F12 0.0414(11) 0.0434(11) 0.0383(11) -0.0141(9) 0.0208(9) -0.0002(9)

loop_
_atom_type_symbol
_atom_type_description
_atom_type_scat_dispersion_real
_atom_type_scat_dispersion_imag
_atom_type_scat_source
C C 0.0033 0.0016 'International Tables Vol C Tables 4.2.6.8 and 6.1.1.4'
H H 0.0000 0.0000 'International Tables Vol C Tables 4.2.6.8 and 6.1.1.4'
N N 0.0061 0.0033 'International Tables Vol C Tables 4.2.6.8 and 6.1.1.4'
F F 0.0171 0.0103 'International Tables Vol C Tables 4.2.6.8 and 6.1.1.4'
Ni Ni 0.3393 1.1124 'International Tables Vol C Tables 4.2.6.8 and 6.1.1.4'
Sb Sb -0.5866 1.5461 'International Tables Vol C Tables 4.2.6.8 and 6.1.1.4'

loop_
_geom_angle_atom_site_label_1
_geom_angle_atom_site_label_2
_geom_angle_atom_site_label_3
_geom_angle
C1 Ni1 N1 85.17(10)
C1 Ni1 N5 92.48(10)
N1 Ni1 N5 177.38(10)
C1 Ni1 N4 177.17(10)
N1 Ni1 N4 92.00(10)
N5 Ni1 N4 90.35(9)
C1 Ni1 N2 81.55(9)
N1 Ni1 N2 83.07(9)
N5 Ni1 N2 95.46(9)
N4 Ni1 N2 97.97(8)
C1 Ni1 N3 82.67(9)
N1 Ni1 N3 81.85(9)
N5 Ni1 N3 99.01(9)
N4 Ni1 N3 97.10(9)
N2 Ni1 N3 158.99(8)
C9 N1 C13 123.3(2)
C9 N1 Ni1 119.21(19)
C13 N1 Ni1 117.52(19)
C7 N2 C16 113.2(2)
C7 N2 C8 110.6(2)
C16 N2 C8 113.1(2)
C7 N2 Ni1 102.13(15)
C16 N2 Ni1 110.37(15)
C8 N2 Ni1 106.66(15)
C14 N3 C21 113.6(2)
C14 N3 C15 111.6(2)
C21 N3 C15 112.2(2)
C14 N3 Ni1 101.67(16)
C21 N3 Ni1 110.29(15)
C15 N3 Ni1 106.78(16)
C26 N4 Ni1 172.3(2)
C28 N5 Ni1 177.3(2)
C2 C1 C6 124.3(2)
C2 C1 Ni1 118.94(18)
C6 C1 Ni1 116.74(19)
C1 C2 C3 117.7(2)
C1 C2 C15 118.2(2)
C3 C2 C15 124.0(2)
C4 C3 C2 119.8(3)
C4 C3 H3 120.1
C2 C3 H3 120.1
C3 C4 C5 121.0(3)
C3 C4 H4 119.5
C5 C4 H4 119.5
C4 C5 C6 119.5(3)
C4 C5 H5 120.3
C6 C5 H5 120.3
C1 C6 C5 117.6(2)
C1 C6 C7 115.9(2)
C5 C6 C7 126.4(2)
N2 C7 C6 108.6(2)
N2 C7 H7A 110.0
C6 C7 H7A 110.0
N2 C7 H7B 110.0
C6 C7 H7B 110.0
H7A C7 H7B 108.3
N2 C8 C9 113.2(2)
N2 C8 H8A 108.9
C9 C8 H8A 108.9
N2 C8 H8B 108.9
C9 C8 H8B 108.9
H8A C8 H8B 107.8
N1 C9 C10 118.8(2)
N1 C9 C8 117.9(2)
C10 C9 C8 123.3(2)
C11 C10 C9 119.3(3)
C11 C10 H10 120.4
C9 C10 H10 120.4
C10 C11 C12 120.7(3)
C10 C11 H11 119.6
C12 C11 H11 119.6
C13 C12 C11 118.6(3)
C13 C12 H12 120.7
C11 C12 H12 120.7
N1 C13 C12 119.3(3)
N1 C13 C14 115.5(2)
C12 C13 C14 125.1(3)
N3 C14 C13 110.9(2)
N3 C14 H14A 109.5
C13 C14 H14A 109.5
N3 C14 H14B 109.5
C13 C14 H14B 109.5
H14A C14 H14B 108.1
C2 C15 N3 112.9(2)
C2 C15 H15A 109.0
N3 C15 H15A 109.0
C2 C15 H15B 109.0
N3 C15 H15B 109.0
H15A C15 H15B 107.8
N2 C16 C17 121.9(2)
N2 C16 H16A 106.8
C17 C16 H16A 106.8
N2 C16 H16B 106.8
C17 C16 H16B 106.8
H16A C16 H16B 106.7
C18 C17 C19 108.7(2)
C18 C17 C20 109.0(2)
C19 C17 C20 107.7(2)
C18 C17 C16 114.2(2)
C19 C17 C16 104.8(2)
C20 C17 C16 112.1(2)
C17 C18 H18A 109.5
C17 C18 H18B 109.5
H18A C18 H18B 109.5
C17 C18 H18C 109.5
H18A C18 H18C 109.5
H18B C18 H18C 109.5
C17 C19 H19A 109.5
C17 C19 H19B 109.5
H19A C19 H19B 109.5
C17 C19 H19C 109.5
H19A C19 H19C 109.5
H19B C19 H19C 109.5
C17 C20 H20A 109.5
C17 C20 H20B 109.5
H20A C20 H20B 109.5
C17 C20 H20C 109.5
H20A C20 H20C 109.5
H20B C20 H20C 109.5
N3 C21 C22 123.1(2)
N3 C21 H21A 106.6
C22 C21 H21A 106.6
N3 C21 H21B 106.6
C22 C21 H21B 106.6
H21A C21 H21B 106.5
C23 C22 C25 108.3(3)
C23 C22 C24 109.2(3)
C25 C22 C24 107.6(3)
C23 C22 C21 113.8(2)
C25 C22 C21 103.3(2)
C24 C22 C21 114.1(2)
C22 C23 H23A 109.5
C22 C23 H23B 109.5
H23A C23 H23B 109.5
C22 C23 H23C 109.5
H23A C23 H23C 109.5
H23B C23 H23C 109.5
C22 C24 H24A 109.5
C22 C24 H24B 109.5
H24A C24 H24B 109.5
C22 C24 H24C 109.5
H24A C24 H24C 109.5
H24B C24 H24C 109.5
C22 C25 H25A 109.5
C22 C25 H25B 109.5
H25A C25 H25B 109.5
C22 C25 H25C 109.5
H25A C25 H25C 109.5
H25B C25 H25C 109.5
N4 C26 C27 178.8(3)
C26 C27 H27A 109.5
C26 C27 H27B 109.5
H27A C27 H27B 109.5
C26 C27 H27C 109.5
H27A C27 H27C 109.5
H27B C27 H27C 109.5
N5 C28 C29 179.8(3)
C28 C29 H29A 109.5
C28 C29 H29B 109.5
H29A C29 H29B 109.5
C28 C29 H29C 109.5
H29A C29 H29C 109.5
H29B C29 H29C 109.5
N6 C30 C31 179.1(4)
C30 C31 H31A 109.5
C30 C31 H31B 109.5
H31A C31 H31B 109.5
C30 C31 H31C 109.5
H31A C31 H31C 109.5
H31B C31 H31C 109.5
F3 Sb1 F2 90.01(16)
F3 Sb1 F6 92.07(18)
F2 Sb1 F6 90.35(14)
F3 Sb1 F1 178.57(14)
F2 Sb1 F1 90.66(14)
F6 Sb1 F1 89.19(19)
F3 Sb1 F4 90.44(14)
F2 Sb1 F4 178.67(13)
F6 Sb1 F4 90.89(12)
F1 Sb1 F4 88.86(12)
F3 Sb1 F5 89.12(12)
F2 Sb1 F5 89.10(12)
F6 Sb1 F5 178.68(18)
F1 Sb1 F5 89.63(13)
F4 Sb1 F5 89.65(11)
F2' Sb1' F1' 97.2(11)
F2' Sb1' F6' 108.8(13)
F1' Sb1' F6' 90.3(16)
F2' Sb1' F3' 87.4(12)
F1' Sb1' F3' 175.4(10)
F6' Sb1' F3' 88.0(14)
F2' Sb1' F4' 176.7(10)
F1' Sb1' F4' 82.4(9)
F6' Sb1' F4' 74.5(12)
F3' Sb1' F4' 93.1(10)
F2' Sb1' F5' 91.0(11)
F1' Sb1' F5' 87.2(11)
F6' Sb1' F5' 160.2(13)
F3' Sb1' F5' 93.1(9)
F4' Sb1' F5' 85.7(9)
F10 Sb2 F8 179.12(11)
F10 Sb2 F7 90.92(12)
F8 Sb2 F7 89.90(11)
F10 Sb2 F9 90.55(11)
F8 Sb2 F9 88.63(9)
F7 Sb2 F9 178.51(11)
F10 Sb2 F12 90.28(9)
F8 Sb2 F12 90.04(9)
F7 Sb2 F12 90.18(9)
F9 Sb2 F12 89.57(8)
F10 Sb2 F11 90.46(10)
F8 Sb2 F11 89.22(10)
F7 Sb2 F11 90.39(9)
F9 Sb2 F11 89.84(9)
F12 Sb2 F11 179.06(9)

loop_
_geom_bond_atom_site_label_1
_geom_bond_atom_site_label_2
_geom_bond_distance
Ni1 C1 1.900(2)
Ni1 N1 1.901(2)
Ni1 N5 1.959(2)
Ni1 N4 1.993(2)
Ni1 N2 2.196(2)
Ni1 N3 2.213(2)
N1 C9 1.341(3)
N1 C13 1.355(4)
N2 C7 1.491(3)
N2 C16 1.491(3)
N2 C8 1.496(3)
N3 C14 1.481(3)
N3 C21 1.492(3)
N3 C15 1.495(3)
N4 C26 1.130(3)
N5 C28 1.126(3)
C1 C2 1.358(3)
C1 C6 1.369(3)
C2 C3 1.389(4)
C2 C15 1.492(4)
C3 C4 1.380(4)
C3 H3 0.9500
C4 C5 1.381(4)
C4 H4 0.9500
C5 C6 1.391(4)
C5 H5 0.9500
C6 C7 1.497(4)
C7 H7A 0.9900
C7 H7B 0.9900
C8 C9 1.503(4)
C8 H8A 0.9900
C8 H8B 0.9900
C9 C10 1.389(4)
C10 C11 1.378(4)
C10 H10 0.9500
C11 C12 1.390(4)
C11 H11 0.9500
C12 C13 1.379(4)
C12 H12 0.9500
C13 C14 1.505(4)
C14 H14A 0.9900
C14 H14B 0.9900
C15 H15A 0.9900
C15 H15B 0.9900
C16 C17 1.549(4)
C16 H16A 0.9900
C16 H16B 0.9900
C17 C18 1.525(4)
C17 C19 1.534(4)
C17 C20 1.536(4)
C18 H18A 0.9800
C18 H18B 0.9800
C18 H18C 0.9800
C19 H19A 0.9800
C19 H19B 0.9800
C19 H19C 0.9800
C20 H20A 0.9800
C20 H20B 0.9800
C20 H20C 0.9800
C21 C22 1.557(4)
C21 H21A 0.9900
C21 H21B 0.9900
C22 C23 1.522(4)
C22 C25 1.531(4)
C22 C24 1.533(4)
C23 H23A 0.9800
C23 H23B 0.9800
C23 H23C 0.9800
C24 H24A 0.9800
C24 H24B 0.9800
C24 H24C 0.9800
C25 H25A 0.9800
C25 H25B 0.9800
C25 H25C 0.9800
C26 C27 1.454(4)
C27 H27A 0.9800
C27 H27B 0.9800
C27 H27C 0.9800
C28 C29 1.449(4)
C29 H29A 0.9800
C29 H29B 0.9800
C29 H29C 0.9800
N6 C30 1.130(4)
C30 C31 1.457(5)
C31 H31A 0.9800
C31 H31B 0.9800
C31 H31C 0.9800
Sb1 F3 1.855(2)
Sb1 F2 1.856(3)
Sb1 F6 1.872(3)
Sb1 F1 1.872(2)
Sb1 F4 1.873(2)
Sb1 F5 1.884(2)
Sb1' F2' 1.787(15)
Sb1' F1' 1.790(15)
Sb1' F6' 1.804(16)
Sb1' F3' 1.836(13)
Sb1' F4' 1.844(14)
Sb1' F5' 1.844(14)
Sb2 F10 1.856(2)
Sb2 F8 1.865(2)
Sb2 F7 1.869(2)
Sb2 F9 1.8707(18)
Sb2 F12 1.8726(17)
Sb2 F11 1.8740(18)

loop_
_geom_hbond_atom_site_label_D
_geom_hbond_atom_site_label_H
_geom_hbond_atom_site_label_A
_geom_hbond_distance_DH
_geom_hbond_distance_HA
_geom_hbond_distance_DA
_geom_hbond_angle_DHA
_geom_hbond_site_symmetry_A
C8 H8B F6 0.99 2.34 3.236(5) 149.4 .
C8 H8B F6' 0.99 2.27 3.22(3) 159.4 .
C12 H12 F3' 0.95 2.39 3.266(18) 153.0 3_676
C14 H14B F5 0.99 2.47 3.453(4) 169.7 3_676
C15 H15A F2' 0.99 2.41 3.24(3) 141.5 4_676
C16 H16B F6 0.99 2.43 3.251(4) 139.7 .
C27 H27B F2' 0.98 2.37 2.89(2) 112.6 .
C29 H29A F8 0.98 2.44 3.281(4) 143.3 .
C29 H29B N6 0.98 2.63 3.280(4) 123.8 2_556
C29 H29C F4 0.98 2.36 3.225(4) 146.9 4_676
C29 H29C F5 0.98 2.50 3.224(4) 131.0 4_676
C31 H31A F4 0.98 2.44 3.099(4) 124.3 1_545
C31 H31C F1' 0.98 2.55 3.16(3) 119.7 3_566

loop_
_geom_torsion_atom_site_label_1
_geom_torsion_atom_site_label_2
_geom_torsion_atom_site_label_3
_geom_torsion_atom_site_label_4
_geom_torsion
C6 C1 C2 C3 -1.4(4)
Ni1 C1 C2 C3 177.58(19)
C6 C1 C2 C15 174.5(3)
Ni1 C1 C2 C15 -6.6(3)
C1 C2 C3 C4 0.5(4)
C15 C2 C3 C4 -175.1(3)
C2 C3 C4 C5 0.0(4)
C3 C4 C5 C6 0.5(4)
C2 C1 C6 C5 1.8(4)
Ni1 C1 C6 C5 -177.2(2)
C2 C1 C6 C7 -175.6(2)
Ni1 C1 C6 C7 5.4(3)
C4 C5 C6 C1 -1.3(4)
C4 C5 C6 C7 175.8(3)
C16 N2 C7 C6 158.1(2)
C8 N2 C7 C6 -73.7(3)
Ni1 N2 C7 C6 39.5(2)
C1 C6 C7 N2 -33.2(3)
C5 C6 C7 N2 149.7(3)
C7 N2 C8 C9 110.4(2)
C16 N2 C8 C9 -121.4(2)
Ni1 N2 C8 C9 0.1(2)
C13 N1 C9 C10 1.2(4)
Ni1 N1 C9 C10 -179.75(19)
C13 N1 C9 C8 -180.0(3)
Ni1 N1 C9 C8 -0.9(3)
N2 C8 C9 N1 0.5(3)
N2 C8 C9 C10 179.2(2)
N1 C9 C10 C11 -0.8(4)
C8 C9 C10 C11 -179.5(3)
C9 C10 C11 C12 -0.2(5)
C10 C11 C12 C13 0.8(5)
C9 N1 C13 C12 -0.6(4)
Ni1 N1 C13 C12 -179.6(2)
C9 N1 C13 C14 -177.5(3)
Ni1 N1 C13 C14 3.4(3)
C11 C12 C13 N1 -0.5(5)
C11 C12 C13 C14 176.2(3)
C21 N3 C14 C13 154.7(2)
C15 N3 C14 C13 -77.3(3)
Ni1 N3 C14 C13 36.3(3)
N1 C13 C14 N3 -30.0(4)
C12 C13 C14 N3 153.3(3)
C1 C2 C15 N3 8.9(4)
C3 C2 C15 N3 -175.5(2)
C14 N3 C15 C2 103.6(3)
C21 N3 C15 C2 -127.6(2)
Ni1 N3 C15 C2 -6.6(3)
C7 N2 C16 C17 52.0(3)
C8 N2 C16 C17 -74.8(3)
Ni1 N2 C16 C17 165.80(19)
N2 C16 C17 C18 44.3(3)
N2 C16 C17 C19 163.2(2)
N2 C16 C17 C20 -80.2(3)
C14 N3 C21 C22 61.6(3)
C15 N3 C21 C22 -66.1(3)
Ni1 N3 C21 C22 175.0(2)
N3 C21 C22 C23 -66.4(3)
N3 C21 C22 C25 176.4(3)
N3 C21 C22 C24 59.8(3)
